data_7200376
loop_
_publ_author_name
'Jeong, Yong-Chul'
'Park, Dae Gyu'
'Lee, In Su'
'Yang, Sung Ik'
'Ahn, Kwang-Hyun'

_publ_section_title
;
 Highly fluorescent photochromic diarylethene with an excellent fatigue
 property
;
_journal_issue 1
_journal_name_full 'Journal of Materials Chemistry'
_journal_page_first 97
_journal_paper_doi 10.1039/b814040e
_journal_volume 19
_journal_year 2009
_chemical_formula_sum 'C35 H38 F6 S2'
_chemical_formula_weight 636.77
_chemical_name_systematic
;
?
;
_space_group_IT_number 2
_symmetry_cell_setting triclinic
_symmetry_space_group_name_Hall '-P 1'
_symmetry_space_group_name_H-M 'P -1'
_atom_sites_solution_hydrogens geom
_atom_sites_solution_primary direct
_atom_sites_solution_secondary difmap
_audit_creation_method SHELXL-97
_cell_angle_alpha 109.028(3)
_cell_angle_beta 99.410(3)
_cell_angle_gamma 111.268(2)
_cell_formula_units_Z 2
_cell_length_a 10.8702(5)
_cell_length_b 12.6588(6)
_cell_length_c 14.6884(10)
_cell_measurement_reflns_used 5605
_cell_measurement_temperature 295(2)
_cell_measurement_theta_max 0.00
_cell_measurement_theta_min 0.00
_cell_volume 1687.08(17)
_computing_cell_refinement 'Bruker SMART'
_computing_data_collection 'Bruker SMART'
_computing_data_reduction 'Bruker SAINT'
_computing_molecular_graphics 'Bruker SHELXTL'
_computing_publication_material 'Bruker SHELXTL'
_computing_structure_refinement 'SHELXL-97 (Sheldrick, 1997)'
_computing_structure_solution 'SHELXS-97 (Sheldrick, 1990)'
_diffrn_ambient_temperature 295(2)
_diffrn_measured_fraction_theta_full 0.983
_diffrn_measured_fraction_theta_max 0.983
_diffrn_measurement_device_type 'CCD area detector'
_diffrn_measurement_method 'phi and omega scans'
_diffrn_radiation_monochromator graphite
_diffrn_radiation_source 'fine-focus sealed tube'
_diffrn_radiation_type MoK\a
_diffrn_radiation_wavelength 0.71073
_diffrn_reflns_av_R_equivalents 0.0242
_diffrn_reflns_av_sigmaI/netI 0.0280
_diffrn_reflns_limit_h_max 14
_diffrn_reflns_limit_h_min -14
_diffrn_reflns_limit_k_max 16
_diffrn_reflns_limit_k_min -16
_diffrn_reflns_limit_l_max 19
_diffrn_reflns_limit_l_min -19
_diffrn_reflns_number 33020
_diffrn_reflns_theta_full 28.37
_diffrn_reflns_theta_max 28.37
_diffrn_reflns_theta_min 1.55
_exptl_absorpt_coefficient_mu 0.213
_exptl_absorpt_correction_T_max 0.9586
_exptl_absorpt_correction_T_min 0.9101
_exptl_absorpt_correction_type none
_exptl_crystal_colour colourless
_exptl_crystal_density_diffrn 1.254
_exptl_crystal_density_method 'not measured'
_exptl_crystal_description block
_exptl_crystal_F_000 668
_exptl_crystal_size_max 0.45
_exptl_crystal_size_mid 0.27
_exptl_crystal_size_min 0.20
_refine_diff_density_max 0.771
_refine_diff_density_min -0.382
_refine_diff_density_rms 0.055
_refine_ls_extinction_method none
_refine_ls_goodness_of_fit_ref 1.070
_refine_ls_hydrogen_treatment constr
_refine_ls_matrix_type full
_refine_ls_number_parameters 388
_refine_ls_number_reflns 8320
_refine_ls_number_restraints 12
_refine_ls_restrained_S_all 1.085
_refine_ls_R_factor_all 0.1476
_refine_ls_R_factor_gt 0.0876
_refine_ls_shift/su_max 0.000
_refine_ls_shift/su_mean 0.000
_refine_ls_structure_factor_coef Fsqd
_refine_ls_weighting_details 'calc w=1/[\s^2^(Fo^2^)+(0.1834P)^2^+0.2638P] where P=(Fo^2^+2Fc^2^)/3'
_refine_ls_weighting_scheme calc
_refine_ls_wR_factor_gt 0.2817
_refine_ls_wR_factor_ref 0.3405
_reflns_number_gt 4050
_reflns_number_total 8320
_reflns_threshold_expression >2sigma(I)
_cod_data_source_file b814040e.txt
_cod_data_source_block HBTF6
_cod_depositor_comments
;
The following automatic conversions were performed:
'_symmetry_cell_setting' value 'Triclinic' changed to 'triclinic'
according to '/home/saulius/struct/CIF-dictionaries/cif_core.dic'
dictionary named 'cif_core.dic' version 2.4.1 from 2010-06-29.

Automatic conversion script
Id: cif_fix_enum 1527 2010-12-29 10:47:43Z saulius 
;
_cod_original_cell_volume 1687.08(16)
_cod_original_sg_symbol_H-M P-1
_cod_database_code 7200376

loop_
_symmetry_equiv_pos_as_xyz
'x, y, z'
'-x, -y, -z'

loop_
_atom_site_label
_atom_site_type_symbol
_atom_site_fract_x
_atom_site_fract_y
_atom_site_fract_z
_atom_site_U_iso_or_equiv
_atom_site_adp_type
_atom_site_occupancy
_atom_site_symmetry_multiplicity
_atom_site_calc_flag
_atom_site_refinement_flags
_atom_site_disorder_assembly
_atom_site_disorder_group
S1 S 0.52427(12) 0.23157(13) 0.49258(8) 0.1084(5) Uani 1 1 d . . .
S2 S 1.09811(11) 0.47939(10) 0.41046(9) 0.0991(4) Uani 1 1 d . . .
F1 F 0.5761(4) -0.1304(3) 0.2802(3) 0.1658(15) Uani 1 1 d . . .
F2 F 0.5045(3) -0.0917(3) 0.1573(3) 0.1588(13) Uani 1 1 d . . .
F3 F 0.7157(4) -0.1966(3) 0.1624(4) 0.214(2) Uani 1 1 d . . .
F4 F 0.7060(5) -0.0751(6) 0.0954(3) 0.219(2) Uani 1 1 d . . .
F5 F 0.9560(3) 0.0545(3) 0.2113(3) 0.1656(15) Uani 1 1 d . . .
F6 F 0.9231(4) -0.0219(3) 0.3176(3) 0.1662(14) Uani 1 1 d . . .
C1 C 0.9999(10) 0.1723(8) 1.0285(6) 0.201(3) Uani 1 1 d D . .
H1A H 0.9907 0.1966 1.0952 0.301 Uiso 1 1 calc R . .
H1B H 1.0940 0.2202 1.0330 0.301 Uiso 1 1 calc R . .
H1C H 0.9771 0.0851 1.0002 0.301 Uiso 1 1 calc R . .
C2 C 0.9045(7) 0.1955(8) 0.9628(5) 0.166(2) Uani 1 1 d D . .
H2A H 0.9277 0.2836 0.9923 0.199 Uiso 1 1 calc R . .
H2B H 0.8100 0.1494 0.9608 0.199 Uiso 1 1 calc R . .
C3 C 0.9105(5) 0.1589(5) 0.8579(4) 0.1177(15) Uani 1 1 d D . .
H3A H 1.0057 0.2033 0.8604 0.141 Uiso 1 1 calc R . .
H3B H 0.8853 0.0703 0.8283 0.141 Uiso 1 1 calc R . .
C4 C 0.8188(6) 0.1839(6) 0.7911(4) 0.1376(18) Uani 1 1 d D . .
H4A H 0.7236 0.1391 0.7887 0.165 Uiso 1 1 calc R . .
H4B H 0.8437 0.2723 0.8213 0.165 Uiso 1 1 calc R . .
C5 C 0.8235(6) 0.1490(6) 0.6869(4) 0.1327(18) Uani 1 1 d D . .
H5A H 0.8016 0.0612 0.6564 0.159 Uiso 1 1 calc R . .
H5B H 0.9169 0.1968 0.6879 0.159 Uiso 1 1 calc R . .
C6 C 0.7217(5) 0.1727(7) 0.6238(4) 0.1392(19) Uani 1 1 d D . .
H6A H 0.6278 0.1138 0.6131 0.167 Uiso 1 1 calc R . .
H6B H 0.7324 0.2560 0.6613 0.167 Uiso 1 1 calc R . .
C7 C 0.7389(5) 0.1617(6) 0.5268(3) 0.1245(17) Uani 1 1 d D . .
H7A H 0.7386 0.0816 0.4938 0.149 Uiso 1 1 calc R . .
H7B H 0.8307 0.2255 0.5392 0.149 Uiso 1 1 calc R . .
C8 C 0.6362(4) 0.1719(4) 0.4526(3) 0.0925(11) Uani 1 1 d . . .
C9 C 0.4496(4) 0.2145(4) 0.3724(3) 0.0869(10) Uani 1 1 d . . .
C10 C 0.3481(4) 0.2502(4) 0.3434(3) 0.1008(12) Uani 1 1 d . . .
H10A H 0.3102 0.2852 0.3902 0.121 Uiso 1 1 calc R . .
C11 C 0.3059(4) 0.2331(5) 0.2458(4) 0.1118(14) Uani 1 1 d . . .
H11A H 0.2356 0.2535 0.2248 0.134 Uiso 1 1 calc R . .
C12 C 0.3661(5) 0.1850(5) 0.1758(3) 0.1121(14) Uani 1 1 d . . .
H12A H 0.3393 0.1784 0.1099 0.135 Uiso 1 1 calc R . .
C13 C 0.4649(4) 0.1474(4) 0.2038(3) 0.0956(11) Uani 1 1 d . . .
H13A H 0.5005 0.1112 0.1558 0.115 Uiso 1 1 calc R . .
C14 C 0.5113(3) 0.1634(3) 0.3034(3) 0.0788(9) Uani 1 1 d . . .
C15 C 0.6171(3) 0.1393(3) 0.3523(3) 0.0772(9) Uani 1 1 d . . .
C16 C 0.6937(3) 0.0762(3) 0.3000(3) 0.0796(9) Uani 1 1 d . . .
C17 C 0.6186(4) -0.0607(4) 0.2297(4) 0.1033(12) Uani 1 1 d . . .
C18 C 0.7279(5) -0.0869(4) 0.1876(4) 0.1170(15) Uani 1 1 d . . .
C19 C 0.8634(5) 0.0195(4) 0.2542(4) 0.1026(13) Uani 1 1 d . . .
C20 C 0.8302(4) 0.1221(3) 0.3124(3) 0.0795(9) Uani 1 1 d . . .
C21 C 0.9405(3) 0.2498(3) 0.3691(2) 0.0732(8) Uani 1 1 d . . .
C22 C 1.0646(4) 0.2908(4) 0.4529(3) 0.0806(9) Uani 1 1 d . . .
C23 C 1.0981(4) 0.2257(4) 0.5069(3) 0.0993(12) Uani 1 1 d . . .
H23A H 1.0366 0.1437 0.4908 0.119 Uiso 1 1 calc R . .
C24 C 1.2217(6) 0.2849(7) 0.5831(4) 0.1239(17) Uani 1 1 d . . .
H24A H 1.2447 0.2418 0.6181 0.149 Uiso 1 1 calc R . .
C25 C 1.3130(6) 0.4058(7) 0.6094(4) 0.1284(17) Uani 1 1 d . . .
H25A H 1.3972 0.4432 0.6612 0.154 Uiso 1 1 calc R . .
C26 C 1.2829(5) 0.4713(5) 0.5616(3) 0.1109(14) Uani 1 1 d . . .
H26A H 1.3446 0.5542 0.5807 0.133 Uiso 1 1 calc R . .
C27 C 1.1577(4) 0.4133(4) 0.4826(3) 0.0876(10) Uani 1 1 d . . .
C28 C 0.9439(4) 0.3420(3) 0.3399(3) 0.0824(9) Uani 1 1 d . . .
C29 C 0.8371(4) 0.3352(4) 0.2585(3) 0.0999(12) Uani 1 1 d D . .
H29A H 0.8013 0.2546 0.2016 0.120 Uiso 1 1 calc R . .
H29B H 0.7604 0.3375 0.2835 0.120 Uiso 1 1 calc R . .
C30 C 0.8791(5) 0.4322(5) 0.2193(4) 0.1186(15) Uani 1 1 d D . .
H30A H 0.9579 0.4336 0.1959 0.142 Uiso 1 1 calc R . .
H30B H 0.9082 0.5133 0.2738 0.142 Uiso 1 1 calc R . .
C31 C 0.7599(6) 0.4080(5) 0.1318(4) 0.1266(16) Uani 1 1 d D . .
H31A H 0.7245 0.3226 0.0821 0.152 Uiso 1 1 calc R . .
H31B H 0.6853 0.4139 0.1583 0.152 Uiso 1 1 calc R . .
C32 C 0.7896(7) 0.4875(8) 0.0798(6) 0.173(3) Uani 1 1 d D . .
H32A H 0.8723 0.4906 0.0617 0.208 Uiso 1 1 calc R . .
H32B H 0.8129 0.5712 0.1277 0.208 Uiso 1 1 calc R . .
C33 C 0.6826(9) 0.4564(9) -0.0115(7) 0.213(4) Uani 1 1 d D . .
H33A H 0.6306 0.3661 -0.0445 0.255 Uiso 1 1 calc R . .
H33B H 0.6187 0.4883 0.0102 0.255 Uiso 1 1 calc R . .
C34 C 0.7180(11) 0.4956(13) -0.0849(8) 0.291(7) Uani 1 1 d D . .
H34A H 0.7817 0.4636 -0.1071 0.349 Uiso 1 1 calc R . .
H34B H 0.7698 0.5859 -0.0523 0.349 Uiso 1 1 calc R . .
C35 C 0.6128(12) 0.4643(8) -0.1722(6) 0.241(5) Uani 1 1 d D . .
H35A H 0.6521 0.5087 -0.2103 0.362 Uiso 1 1 calc R . .
H35B H 0.5425 0.4865 -0.1526 0.362 Uiso 1 1 calc R . .
H35C H 0.5719 0.3761 -0.2134 0.362 Uiso 1 1 calc R . .

loop_
_atom_site_aniso_label
_atom_site_aniso_U_11
_atom_site_aniso_U_22
_atom_site_aniso_U_33
_atom_site_aniso_U_23
_atom_site_aniso_U_13
_atom_site_aniso_U_12
S1 0.0981(8) 0.1779(12) 0.0989(7) 0.0697(7) 0.0562(6) 0.0920(8)
S2 0.0846(7) 0.0836(7) 0.1169(8) 0.0377(6) 0.0214(6) 0.0333(5)
F1 0.165(3) 0.100(2) 0.239(4) 0.071(2) 0.126(3) 0.0403(19)
F2 0.0924(18) 0.110(2) 0.192(3) 0.0008(19) 0.0010(19) 0.0357(15)
F3 0.131(3) 0.0855(19) 0.373(6) 0.029(3) 0.102(3) 0.0453(18)
F4 0.159(3) 0.308(6) 0.119(2) 0.025(3) 0.048(2) 0.084(4)
F5 0.140(2) 0.115(2) 0.233(3) 0.033(2) 0.135(3) 0.0497(18)
F6 0.153(3) 0.142(3) 0.206(3) 0.046(2) 0.028(2) 0.104(2)
C1 0.243(9) 0.258(9) 0.191(7) 0.148(7) 0.074(6) 0.154(8)
C2 0.154(6) 0.218(7) 0.151(5) 0.077(5) 0.058(4) 0.106(5)
C3 0.109(3) 0.142(4) 0.139(4) 0.078(3) 0.046(3) 0.074(3)
C4 0.116(4) 0.187(5) 0.137(4) 0.078(4) 0.045(3) 0.085(4)
C5 0.115(4) 0.184(5) 0.134(4) 0.094(4) 0.042(3) 0.078(4)
C6 0.104(3) 0.219(6) 0.124(4) 0.088(4) 0.040(3) 0.088(4)
C7 0.106(3) 0.217(6) 0.121(3) 0.103(4) 0.060(3) 0.106(4)
C8 0.077(2) 0.135(3) 0.106(3) 0.066(2) 0.048(2) 0.067(2)
C9 0.068(2) 0.112(3) 0.100(2) 0.050(2) 0.0353(18) 0.051(2)
C10 0.077(2) 0.131(3) 0.113(3) 0.051(3) 0.039(2) 0.062(2)
C11 0.083(3) 0.150(4) 0.123(3) 0.066(3) 0.030(2) 0.068(3)
C12 0.086(3) 0.147(4) 0.105(3) 0.064(3) 0.019(2) 0.049(3)
C13 0.077(2) 0.116(3) 0.090(2) 0.038(2) 0.0268(19) 0.043(2)
C14 0.0570(17) 0.092(2) 0.090(2) 0.0392(18) 0.0304(16) 0.0319(16)
C15 0.0614(18) 0.092(2) 0.092(2) 0.0433(18) 0.0361(16) 0.0390(17)
C16 0.0651(19) 0.087(2) 0.095(2) 0.0392(18) 0.0344(16) 0.0372(17)
C17 0.078(3) 0.090(3) 0.133(3) 0.040(3) 0.041(3) 0.031(2)
C18 0.102(3) 0.088(3) 0.134(4) 0.014(3) 0.053(3) 0.037(2)
C19 0.089(3) 0.091(3) 0.137(3) 0.041(3) 0.058(3) 0.047(2)
C20 0.072(2) 0.083(2) 0.096(2) 0.0373(18) 0.0390(17) 0.0418(18)
C21 0.0622(18) 0.082(2) 0.090(2) 0.0388(18) 0.0376(16) 0.0385(17)
C22 0.068(2) 0.102(3) 0.088(2) 0.0412(19) 0.0347(17) 0.050(2)
C23 0.090(3) 0.126(3) 0.120(3) 0.072(3) 0.050(2) 0.062(3)
C24 0.121(4) 0.177(5) 0.117(3) 0.083(4) 0.039(3) 0.091(4)
C25 0.100(4) 0.171(5) 0.115(3) 0.059(4) 0.020(3) 0.068(4)
C26 0.082(3) 0.115(3) 0.103(3) 0.022(3) 0.015(2) 0.037(2)
C27 0.075(2) 0.092(3) 0.091(2) 0.0293(19) 0.0275(18) 0.041(2)
C28 0.070(2) 0.088(2) 0.094(2) 0.0349(19) 0.0314(17) 0.0398(18)
C29 0.090(3) 0.105(3) 0.114(3) 0.054(2) 0.027(2) 0.048(2)
C30 0.096(3) 0.139(4) 0.136(4) 0.079(3) 0.034(3) 0.051(3)
C31 0.124(4) 0.143(4) 0.140(4) 0.081(4) 0.039(3) 0.069(3)
C32 0.140(5) 0.211(7) 0.183(6) 0.127(6) 0.026(4) 0.066(5)
C33 0.189(7) 0.247(9) 0.224(9) 0.168(8) 0.023(7) 0.077(7)
C34 0.230(11) 0.345(16) 0.194(9) 0.124(10) -0.011(8) 0.046(11)
C35 0.299(12) 0.183(7) 0.164(6) 0.078(6) -0.014(8) 0.061(8)

loop_
_atom_type_symbol
_atom_type_description
_atom_type_scat_dispersion_real
_atom_type_scat_dispersion_imag
_atom_type_scat_source
C C 0.0033 0.0016 'International Tables Vol C Tables 4.2.6.8 and 6.1.1.4'
H H 0.0000 0.0000 'International Tables Vol C Tables 4.2.6.8 and 6.1.1.4'
F F 0.0171 0.0103 'International Tables Vol C Tables 4.2.6.8 and 6.1.1.4'
S S 0.1246 0.1234 'International Tables Vol C Tables 4.2.6.8 and 6.1.1.4'

loop_
_geom_angle_atom_site_label_1
_geom_angle_atom_site_label_2
_geom_angle_atom_site_label_3
_geom_angle
_geom_angle_site_symmetry_1
_geom_angle_site_symmetry_3
_geom_angle_publ_flag
C9 S1 C8 92.27(17) . . ?
C27 S2 C28 92.13(18) . . ?
C2 C1 H1A 109.5 . . ?
C2 C1 H1B 109.5 . . ?
H1A C1 H1B 109.5 . . ?
C2 C1 H1C 109.5 . . ?
H1A C1 H1C 109.5 . . ?
H1B C1 H1C 109.5 . . ?
C1 C2 C3 113.0(6) . . ?
C1 C2 H2A 109.0 . . ?
C3 C2 H2A 109.0 . . ?
C1 C2 H2B 109.0 . . ?
C3 C2 H2B 109.0 . . ?
H2A C2 H2B 107.8 . . ?
C4 C3 C2 114.3(5) . . ?
C4 C3 H3A 108.7 . . ?
C2 C3 H3A 108.7 . . ?
C4 C3 H3B 108.7 . . ?
C2 C3 H3B 108.7 . . ?
H3A C3 H3B 107.6 . . ?
C5 C4 C3 115.3(5) . . ?
C5 C4 H4A 108.5 . . ?
C3 C4 H4A 108.5 . . ?
C5 C4 H4B 108.5 . . ?
C3 C4 H4B 108.5 . . ?
H4A C4 H4B 107.5 . . ?
C4 C5 C6 111.1(5) . . ?
C4 C5 H5A 109.4 . . ?
C6 C5 H5A 109.4 . . ?
C4 C5 H5B 109.4 . . ?
C6 C5 H5B 109.4 . . ?
H5A C5 H5B 108.0 . . ?
C7 C6 C5 113.6(4) . . ?
C7 C6 H6A 108.8 . . ?
C5 C6 H6A 108.8 . . ?
C7 C6 H6B 108.8 . . ?
C5 C6 H6B 108.8 . . ?
H6A C6 H6B 107.7 . . ?
C6 C7 C8 119.0(4) . . ?
C6 C7 H7A 107.6 . . ?
C8 C7 H7A 107.6 . . ?
C6 C7 H7B 107.6 . . ?
C8 C7 H7B 107.6 . . ?
H7A C7 H7B 107.0 . . ?
C15 C8 C7 127.6(3) . . ?
C15 C8 S1 112.1(3) . . ?
C7 C8 S1 120.4(3) . . ?
C10 C9 C14 122.0(4) . . ?
C10 C9 S1 127.2(3) . . ?
C14 C9 S1 110.7(2) . . ?
C11 C10 C9 118.6(4) . . ?
C11 C10 H10A 120.7 . . ?
C9 C10 H10A 120.7 . . ?
C10 C11 C12 121.1(4) . . ?
C10 C11 H11A 119.4 . . ?
C12 C11 H11A 119.4 . . ?
C13 C12 C11 120.4(4) . . ?
C13 C12 H12A 119.8 . . ?
C11 C12 H12A 119.8 . . ?
C12 C13 C14 120.3(4) . . ?
C12 C13 H13A 119.9 . . ?
C14 C13 H13A 119.9 . . ?
C13 C14 C9 117.5(3) . . ?
C13 C14 C15 130.9(3) . . ?
C9 C14 C15 111.6(3) . . ?
C8 C15 C14 113.4(3) . . ?
C8 C15 C16 121.2(3) . . ?
C14 C15 C16 125.3(3) . . ?
C20 C16 C15 128.5(3) . . ?
C20 C16 C17 111.2(3) . . ?
C15 C16 C17 120.0(3) . . ?
F2 C17 F1 105.4(4) . . ?
F2 C17 C16 113.8(4) . . ?
F1 C17 C16 111.3(4) . . ?
F2 C17 C18 112.7(4) . . ?
F1 C17 C18 109.7(4) . . ?
C16 C17 C18 103.9(3) . . ?
F3 C18 F4 104.0(5) . . ?
F3 C18 C19 119.1(5) . . ?
F4 C18 C19 104.8(4) . . ?
F3 C18 C17 116.3(4) . . ?
F4 C18 C17 104.6(4) . . ?
C19 C18 C17 106.4(3) . . ?
F5 C19 F6 103.1(4) . . ?
F5 C19 C18 116.9(4) . . ?
F6 C19 C18 105.7(4) . . ?
F5 C19 C20 113.5(3) . . ?
F6 C19 C20 111.8(4) . . ?
C18 C19 C20 105.7(3) . . ?
C16 C20 C21 130.0(3) . . ?
C16 C20 C19 109.8(3) . . ?
C21 C20 C19 120.1(3) . . ?
C28 C21 C22 112.5(3) . . ?
C28 C21 C20 121.3(3) . . ?
C22 C21 C20 125.8(3) . . ?
C27 C22 C23 117.8(4) . . ?
C27 C22 C21 112.2(3) . . ?
C23 C22 C21 129.9(4) . . ?
C24 C23 C22 118.9(5) . . ?
C24 C23 H23A 120.5 . . ?
C22 C23 H23A 120.5 . . ?
C23 C24 C25 121.7(5) . . ?
C23 C24 H24A 119.1 . . ?
C25 C24 H24A 119.1 . . ?
C26 C25 C24 120.9(5) . . ?
C26 C25 H25A 119.5 . . ?
C24 C25 H25A 119.5 . . ?
C25 C26 C27 118.9(5) . . ?
C25 C26 H26A 120.6 . . ?
C27 C26 H26A 120.6 . . ?
C22 C27 C26 121.7(4) . . ?
C22 C27 S2 111.6(3) . . ?
C26 C27 S2 126.8(4) . . ?
C21 C28 C29 127.7(3) . . ?
C21 C28 S2 111.6(3) . . ?
C29 C28 S2 120.7(3) . . ?
C30 C29 C28 117.9(4) . . ?
C30 C29 H29A 107.8 . . ?
C28 C29 H29A 107.8 . . ?
C30 C29 H29B 107.8 . . ?
C28 C29 H29B 107.8 . . ?
H29A C29 H29B 107.2 . . ?
C29 C30 C31 111.5(4) . . ?
C29 C30 H30A 109.3 . . ?
C31 C30 H30A 109.3 . . ?
C29 C30 H30B 109.3 . . ?
C31 C30 H30B 109.3 . . ?
H30A C30 H30B 108.0 . . ?
C32 C31 C30 117.7(5) . . ?
C32 C31 H31A 107.9 . . ?
C30 C31 H31A 107.9 . . ?
C32 C31 H31B 107.9 . . ?
C30 C31 H31B 107.9 . . ?
H31A C31 H31B 107.2 . . ?
C31 C32 C33 118.4(6) . . ?
C31 C32 H32A 107.7 . . ?
C33 C32 H32A 107.7 . . ?
C31 C32 H32B 107.7 . . ?
C33 C32 H32B 107.7 . . ?
H32A C32 H32B 107.1 . . ?
C34 C33 C32 120.7(8) . . ?
C34 C33 H33A 107.2 . . ?
C32 C33 H33A 107.2 . . ?
C34 C33 H33B 107.2 . . ?
C32 C33 H33B 107.2 . . ?
H33A C33 H33B 106.8 . . ?
C33 C34 C35 119.5(10) . . ?
C33 C34 H34A 107.4 . . ?
C35 C34 H34A 107.4 . . ?
C33 C34 H34B 107.4 . . ?
C35 C34 H34B 107.4 . . ?
H34A C34 H34B 107.0 . . ?
C34 C35 H35A 109.5 . . ?
C34 C35 H35B 109.5 . . ?
H35A C35 H35B 109.5 . . ?
C34 C35 H35C 109.5 . . ?
H35A C35 H35C 109.5 . . ?
H35B C35 H35C 109.5 . . ?

loop_
_geom_bond_atom_site_label_1
_geom_bond_atom_site_label_2
_geom_bond_distance
_geom_bond_site_symmetry_2
_geom_bond_publ_flag
S1 C9 1.725(4) . ?
S1 C8 1.734(3) . ?
S2 C27 1.728(4) . ?
S2 C28 1.746(4) . ?
F1 C17 1.335(5) . ?
F2 C17 1.330(5) . ?
F3 C18 1.265(5) . ?
F4 C18 1.401(7) . ?
F5 C19 1.293(5) . ?
F6 C19 1.389(6) . ?
C1 C2 1.473(8) . ?
C1 H1A 0.9600 . ?
C1 H1B 0.9600 . ?
C1 H1C 0.9600 . ?
C2 C3 1.478(7) . ?
C2 H2A 0.9700 . ?
C2 H2B 0.9700 . ?
C3 C4 1.473(6) . ?
C3 H3A 0.9700 . ?
C3 H3B 0.9700 . ?
C4 C5 1.464(7) . ?
C4 H4A 0.9700 . ?
C4 H4B 0.9700 . ?
C5 C6 1.503(6) . ?
C5 H5A 0.9700 . ?
C5 H5B 0.9700 . ?
C6 C7 1.436(6) . ?
C6 H6A 0.9700 . ?
C6 H6B 0.9700 . ?
C7 C8 1.499(5) . ?
C7 H7A 0.9700 . ?
C7 H7B 0.9700 . ?
C8 C15 1.352(5) . ?
C9 C10 1.393(5) . ?
C9 C14 1.415(5) . ?
C10 C11 1.349(6) . ?
C10 H10A 0.9300 . ?
C11 C12 1.399(7) . ?
C11 H11A 0.9300 . ?
C12 C13 1.380(6) . ?
C12 H12A 0.9300 . ?
C13 C14 1.389(5) . ?
C13 H13A 0.9300 . ?
C14 C15 1.435(5) . ?
C15 C16 1.488(4) . ?
C16 C20 1.338(5) . ?
C16 C17 1.506(6) . ?
C17 C18 1.516(6) . ?
C18 C19 1.473(6) . ?
C19 C20 1.505(5) . ?
C20 C21 1.461(5) . ?
C21 C28 1.360(5) . ?
C21 C22 1.461(5) . ?
C22 C27 1.377(5) . ?
C22 C23 1.411(5) . ?
C23 C24 1.360(7) . ?
C23 H23A 0.9300 . ?
C24 C25 1.366(7) . ?
C24 H24A 0.9300 . ?
C25 C26 1.337(7) . ?
C25 H25A 0.9300 . ?
C26 C27 1.393(6) . ?
C26 H26A 0.9300 . ?
C28 C29 1.481(5) . ?
C29 C30 1.479(6) . ?
C29 H29A 0.9700 . ?
C29 H29B 0.9700 . ?
C30 C31 1.528(6) . ?
C30 H30A 0.9700 . ?
C30 H30B 0.9700 . ?
C31 C32 1.431(7) . ?
C31 H31A 0.9700 . ?
C31 H31B 0.9700 . ?
C32 C33 1.456(9) . ?
C32 H32A 0.9700 . ?
C32 H32B 0.9700 . ?
C33 C34 1.379(11) . ?
C33 H33A 0.9700 . ?
C33 H33B 0.9700 . ?
C34 C35 1.404(10) . ?
C34 H34A 0.9700 . ?
C34 H34B 0.9700 . ?
C35 H35A 0.9600 . ?
C35 H35B 0.9600 . ?
C35 H35C 0.9600 . ?

loop_
_geom_torsion_atom_site_label_1
_geom_torsion_atom_site_label_2
_geom_torsion_atom_site_label_3
_geom_torsion_atom_site_label_4
_geom_torsion
_geom_torsion_site_symmetry_1
_geom_torsion_site_symmetry_2
_geom_torsion_site_symmetry_3
_geom_torsion_site_symmetry_4
_geom_torsion_publ_flag
C1 C2 C3 C4 -178.6(6) . . . . ?
C2 C3 C4 C5 179.7(6) . . . . ?
C3 C4 C5 C6 177.4(5) . . . . ?
C4 C5 C6 C7 169.4(5) . . . . ?
C5 C6 C7 C8 174.6(5) . . . . ?
C6 C7 C8 C15 -165.2(5) . . . . ?
C6 C7 C8 S1 15.0(7) . . . . ?
C9 S1 C8 C15 -0.5(3) . . . . ?
C9 S1 C8 C7 179.3(4) . . . . ?
C8 S1 C9 C10 -176.7(4) . . . . ?
C8 S1 C9 C14 0.0(3) . . . . ?
C14 C9 C10 C11 1.3(6) . . . . ?
S1 C9 C10 C11 177.6(4) . . . . ?
C9 C10 C11 C12 -2.5(7) . . . . ?
C10 C11 C12 C13 3.7(7) . . . . ?
C11 C12 C13 C14 -3.6(7) . . . . ?
C12 C13 C14 C9 2.4(6) . . . . ?
C12 C13 C14 C15 -175.9(4) . . . . ?
C10 C9 C14 C13 -1.3(6) . . . . ?
S1 C9 C14 C13 -178.1(3) . . . . ?
C10 C9 C14 C15 177.4(4) . . . . ?
S1 C9 C14 C15 0.5(4) . . . . ?
C7 C8 C15 C14 -178.9(4) . . . . ?
S1 C8 C15 C14 0.9(4) . . . . ?
C7 C8 C15 C16 5.4(7) . . . . ?
S1 C8 C15 C16 -174.8(3) . . . . ?
C13 C14 C15 C8 177.5(4) . . . . ?
C9 C14 C15 C8 -0.9(5) . . . . ?
C13 C14 C15 C16 -7.0(6) . . . . ?
C9 C14 C15 C16 174.6(3) . . . . ?
C8 C15 C16 C20 -67.4(5) . . . . ?
C14 C15 C16 C20 117.4(4) . . . . ?
C8 C15 C16 C17 106.3(4) . . . . ?
C14 C15 C16 C17 -68.9(5) . . . . ?
C20 C16 C17 F2 -131.7(4) . . . . ?
C15 C16 C17 F2 53.5(5) . . . . ?
C20 C16 C17 F1 109.3(4) . . . . ?
C15 C16 C17 F1 -65.5(5) . . . . ?
C20 C16 C17 C18 -8.7(5) . . . . ?
C15 C16 C17 C18 176.5(4) . . . . ?
F2 C17 C18 F3 -85.1(7) . . . . ?
F1 C17 C18 F3 32.1(7) . . . . ?
C16 C17 C18 F3 151.2(5) . . . . ?
F2 C17 C18 F4 29.0(5) . . . . ?
F1 C17 C18 F4 146.1(4) . . . . ?
C16 C17 C18 F4 -94.8(4) . . . . ?
F2 C17 C18 C19 139.6(4) . . . . ?
F1 C17 C18 C19 -103.2(5) . . . . ?
C16 C17 C18 C19 15.9(5) . . . . ?
F3 C18 C19 F5 81.6(7) . . . . ?
F4 C18 C19 F5 -34.0(5) . . . . ?
C17 C18 C19 F5 -144.5(4) . . . . ?
F3 C18 C19 F6 -32.3(6) . . . . ?
F4 C18 C19 F6 -148.0(4) . . . . ?
C17 C18 C19 F6 101.5(4) . . . . ?
F3 C18 C19 C20 -151.0(5) . . . . ?
F4 C18 C19 C20 93.4(4) . . . . ?
C17 C18 C19 C20 -17.1(5) . . . . ?
C15 C16 C20 C21 -9.2(6) . . . . ?
C17 C16 C20 C21 176.6(4) . . . . ?
C15 C16 C20 C19 172.2(4) . . . . ?
C17 C16 C20 C19 -1.9(5) . . . . ?
F5 C19 C20 C16 141.5(4) . . . . ?
F6 C19 C20 C16 -102.4(4) . . . . ?
C18 C19 C20 C16 12.2(5) . . . . ?
F5 C19 C20 C21 -37.2(6) . . . . ?
F6 C19 C20 C21 78.9(4) . . . . ?
C18 C19 C20 C21 -166.5(4) . . . . ?
C16 C20 C21 C28 -66.6(5) . . . . ?
C19 C20 C21 C28 111.8(4) . . . . ?
C16 C20 C21 C22 121.0(4) . . . . ?
C19 C20 C21 C22 -60.6(5) . . . . ?
C28 C21 C22 C27 -0.6(4) . . . . ?
C20 C21 C22 C27 172.4(3) . . . . ?
C28 C21 C22 C23 177.2(3) . . . . ?
C20 C21 C22 C23 -9.8(5) . . . . ?
C27 C22 C23 C24 -2.2(6) . . . . ?
C21 C22 C23 C24 -179.9(4) . . . . ?
C22 C23 C24 C25 1.0(7) . . . . ?
C23 C24 C25 C26 0.8(8) . . . . ?
C24 C25 C26 C27 -1.3(8) . . . . ?
C23 C22 C27 C26 1.7(5) . . . . ?
C21 C22 C27 C26 179.8(3) . . . . ?
C23 C22 C27 S2 -178.5(3) . . . . ?
C21 C22 C27 S2 -0.4(4) . . . . ?
C25 C26 C27 C22 0.0(7) . . . . ?
C25 C26 C27 S2 -179.7(4) . . . . ?
C28 S2 C27 C22 1.0(3) . . . . ?
C28 S2 C27 C26 -179.3(4) . . . . ?
C22 C21 C28 C29 -179.7(3) . . . . ?
C20 C21 C28 C29 6.9(5) . . . . ?
C22 C21 C28 S2 1.3(3) . . . . ?
C20 C21 C28 S2 -172.1(2) . . . . ?
C27 S2 C28 C21 -1.3(3) . . . . ?
C27 S2 C28 C29 179.6(3) . . . . ?
C21 C28 C29 C30 -162.1(4) . . . . ?
S2 C28 C29 C30 16.8(5) . . . . ?
C28 C29 C30 C31 176.8(4) . . . . ?
C29 C30 C31 C32 -174.0(6) . . . . ?
C30 C31 C32 C33 172.3(8) . . . . ?
C31 C32 C33 C34 -154.9(11) . . . . ?
C32 C33 C34 C35 180.0(11) . . . . ?

loop_
_cod_related_entry_id
_cod_related_entry_database
_cod_related_entry_code
1 ChemSpider 25939992
